data_7050752
loop_
_publ_author_name
'Bensemann, Igor'
'Gdaniec, Maria'
'Po\/lo\'nski, Tadeusz'

_publ_section_title
;
 Supramolecular structures formed by 2-aminopyridine derivatives.
;
_journal_issue 4
_journal_name_full 'New Journal of Chemistry'
_journal_page_first 448
_journal_paper_doi 10.1039/b108861k
_journal_volume 26
_journal_year 2002
_chemical_formula_sum 'C23 H20 N4'
_chemical_formula_weight 352.43
_chemical_melting_point 152.5(5)
_chemical_name_systematic
; 
N,N'-Bis(2-pyridyl)-3,3'-methylenebis(aminobenzene) 
;
_space_group_IT_number 15
_symmetry_cell_setting monoclinic
_symmetry_space_group_name_Hall '-C 2yc'
_symmetry_space_group_name_H-M 'C 1 2/c 1'
_atom_sites_solution_hydrogens difmap
_atom_sites_solution_primary direct
_atom_sites_solution_secondary difmap
_audit_creation_method SHELXL-97
_cell_angle_alpha 90.00
_cell_angle_beta 107.555(8)
_cell_angle_gamma 90.00
_cell_formula_units_Z 4
_cell_length_a 11.4291(10)
_cell_length_b 14.5351(13)
_cell_length_c 11.9115(11)
_cell_measurement_reflns_used 4200
_cell_measurement_temperature 293(2)
_cell_measurement_theta_max 25
_cell_measurement_theta_min 3
_cell_volume 1886.6(3)
_computing_cell_refinement 'KM4RED, Version 1.162, 2000'
_computing_data_collection 'KM4CCD, Version 1.162, 2000'
_computing_data_reduction 'KM4RED, Version 1.162, 2000'
_computing_publication_material 'SHELXL-97 (Sheldrick, 1997)'
_computing_structure_refinement 'SHELXL-97 (Sheldrick, 1997)'
_computing_structure_solution 'SHELXS-97 (Sheldrick, 1990)'
_diffrn_ambient_temperature 293(2)
_diffrn_measurement_device_type 'KumaCCD diffractometer'
_diffrn_measurement_method '\o scan'
_diffrn_radiation_monochromator graphite
_diffrn_radiation_source 'fine-focus sealed tube'
_diffrn_radiation_type MoK\a
_diffrn_radiation_wavelength 0.71073
_diffrn_reflns_av_R_equivalents 0.0235
_diffrn_reflns_av_sigmaI/netI 0.0263
_diffrn_reflns_limit_h_max 12
_diffrn_reflns_limit_h_min -14
_diffrn_reflns_limit_k_max 17
_diffrn_reflns_limit_k_min -14
_diffrn_reflns_limit_l_max 14
_diffrn_reflns_limit_l_min -14
_diffrn_reflns_number 4987
_diffrn_reflns_theta_max 26.04
_diffrn_reflns_theta_min 4.33
_diffrn_standards_decay_% <2
_diffrn_standards_interval_count 50
_exptl_absorpt_coefficient_mu 0.075
_exptl_absorpt_correction_type none
_exptl_crystal_colour colorless
_exptl_crystal_density_diffrn 1.241
_exptl_crystal_density_method 'not measured'
_exptl_crystal_description prism
_exptl_crystal_F_000 744
_exptl_crystal_size_max 0.4
_exptl_crystal_size_mid 0.25
_exptl_crystal_size_min 0.15
_refine_diff_density_max 0.136
_refine_diff_density_min -0.159
_refine_diff_density_rms 0.033
_refine_ls_extinction_coef 0.0089(17)
_refine_ls_extinction_expression Fc^*^=kFc[1+0.001xFc^2^\l^3^/sin(2\q)]^-1/4^
_refine_ls_extinction_method SHELXL
_refine_ls_goodness_of_fit_ref 1.050
_refine_ls_hydrogen_treatment refall
_refine_ls_matrix_type full
_refine_ls_number_parameters 164
_refine_ls_number_reflns 1839
_refine_ls_number_restraints 0
_refine_ls_restrained_S_all 1.050
_refine_ls_R_factor_all 0.0653
_refine_ls_R_factor_gt 0.0409
_refine_ls_shift/su_max 0.002
_refine_ls_shift/su_mean 0.000
_refine_ls_structure_factor_coef Fsqd
_refine_ls_weighting_details 'calc w=1/[\s^2^(Fo^2^)+(0.0737P)^2^+0.0000P] where P=(Fo^2^+2Fc^2^)/3'
_refine_ls_weighting_scheme calc
_refine_ls_wR_factor_gt 0.1089
_refine_ls_wR_factor_ref 0.1192
_reflns_number_gt 1275
_reflns_number_total 1839
_reflns_threshold_expression >2sigma(I)
_cod_data_source_file b108861k.txt
_cod_data_source_block 9a
_cod_depositor_comments
;
The following automatic conversions were performed:

'_chemical_melting_point' value '152-153' was changed to '152.5(5)' -
the average value was taken and precision was estimated.

Automatic conversion script
Id: cif_fix_values 1569 2011-02-09 13:29:24Z adriana 
;
_cod_original_sg_symbol_H-M C2/c
_cod_database_code 7050752

loop_
_symmetry_equiv_pos_as_xyz
'x, y, z'
'-x, y, -z+1/2'
'x+1/2, y+1/2, z'
'-x+1/2, y+1/2, -z+1/2'
'-x, -y, -z'
'x, -y, z-1/2'
'-x+1/2, -y+1/2, -z'
'x+1/2, -y+1/2, z-1/2'

loop_
_atom_site_label
_atom_site_type_symbol
_atom_site_fract_x
_atom_site_fract_y
_atom_site_fract_z
_atom_site_U_iso_or_equiv
_atom_site_adp_type
_atom_site_occupancy
_atom_site_symmetry_multiplicity
_atom_site_calc_flag
_atom_site_refinement_flags
_atom_site_disorder_assembly
_atom_site_disorder_group
N1 N 0.58002(11) 0.25258(8) -0.03837(11) 0.0476(4) Uani 1 1 d . . .
C2 C 0.58886(12) 0.17564(9) 0.02576(11) 0.0388(4) Uani 1 1 d . . .
C3 C 0.48468(14) 0.12506(11) 0.02514(14) 0.0491(4) Uani 1 1 d . . .
H3 H 0.4909(13) 0.0706(11) 0.0682(13) 0.054(4) Uiso 1 1 d . . .
C4 C 0.37189(16) 0.15564(12) -0.04013(16) 0.0633(5) Uani 1 1 d . . .
H4 H 0.2975(17) 0.1206(13) -0.0388(16) 0.079(5) Uiso 1 1 d . . .
C5 C 0.36168(17) 0.23494(13) -0.10519(18) 0.0700(6) Uani 1 1 d . . .
H5 H 0.2828(18) 0.2579(12) -0.1481(19) 0.089(6) Uiso 1 1 d . . .
C6 C 0.46748(15) 0.28013(12) -0.10154(16) 0.0621(5) Uani 1 1 d . . .
H6 H 0.4641(15) 0.3377(12) -0.1518(16) 0.069(5) Uiso 1 1 d . . .
N7 N 0.70660(11) 0.15025(9) 0.08652(11) 0.0468(4) Uani 1 1 d . . .
H7 H 0.7673(16) 0.1787(12) 0.0648(15) 0.066(5) Uiso 1 1 d . . .
C8 C 0.74346(12) 0.07801(9) 0.16885(11) 0.0397(4) Uani 1 1 d . . .
C9 C 0.68367(14) 0.05958(11) 0.25257(13) 0.0500(4) Uani 1 1 d . . .
H9 H 0.6153(14) 0.0980(11) 0.2614(13) 0.054(4) Uiso 1 1 d . . .
C10 C 0.72404(16) -0.01095(12) 0.33158(14) 0.0586(5) Uani 1 1 d . . .
H10 H 0.6803(15) -0.0248(12) 0.3902(16) 0.075(5) Uiso 1 1 d . . .
C11 C 0.82589(14) -0.06267(11) 0.33165(14) 0.0538(4) Uani 1 1 d . . .
H11 H 0.8569(14) -0.1129(11) 0.3931(14) 0.063(5) Uiso 1 1 d . . .
C12 C 0.88894(12) -0.04367(9) 0.25167(12) 0.0419(4) Uani 1 1 d . . .
C13 C 0.84588(12) 0.02629(9) 0.16949(12) 0.0392(4) Uani 1 1 d . . .
H13 H 0.8890(12) 0.0387(9) 0.1092(12) 0.042(4) Uiso 1 1 d . . .
C14 C 1.0000 -0.10032(15) 0.2500 0.0510(6) Uani 1 2 d S . .
H14 H 0.9769(16) -0.1417(11) 0.1781(16) 0.073(5) Uiso 1 1 d . . .

loop_
_atom_site_aniso_label
_atom_site_aniso_U_11
_atom_site_aniso_U_22
_atom_site_aniso_U_33
_atom_site_aniso_U_23
_atom_site_aniso_U_13
_atom_site_aniso_U_12
N1 0.0416(7) 0.0459(7) 0.0503(7) 0.0093(6) 0.0065(5) -0.0032(5)
C2 0.0387(8) 0.0370(7) 0.0394(7) 0.0002(6) 0.0101(6) -0.0012(6)
C3 0.0425(9) 0.0422(8) 0.0573(9) 0.0066(7) 0.0072(7) -0.0066(7)
C4 0.0422(9) 0.0582(11) 0.0785(12) 0.0085(8) 0.0019(8) -0.0136(8)
C5 0.0422(10) 0.0653(11) 0.0848(13) 0.0216(10) -0.0076(9) -0.0050(8)
C6 0.0498(10) 0.0546(10) 0.0693(11) 0.0193(9) -0.0009(8) -0.0039(8)
N7 0.0343(7) 0.0508(8) 0.0544(8) 0.0170(6) 0.0122(6) 0.0009(5)
C8 0.0371(8) 0.0406(8) 0.0382(7) 0.0031(6) 0.0066(6) -0.0042(6)
C9 0.0478(9) 0.0575(9) 0.0476(9) 0.0077(7) 0.0189(7) 0.0052(8)
C10 0.0626(11) 0.0696(11) 0.0494(9) 0.0160(8) 0.0256(8) 0.0046(9)
C11 0.0600(10) 0.0531(10) 0.0451(9) 0.0134(7) 0.0109(8) 0.0020(8)
C12 0.0391(8) 0.0389(8) 0.0418(8) 0.0001(6) 0.0036(6) -0.0046(6)
C13 0.0344(7) 0.0424(8) 0.0385(7) 0.0008(6) 0.0076(6) -0.0065(6)
C14 0.0447(13) 0.0401(12) 0.0616(15) 0.000 0.0060(11) 0.000

loop_
_atom_type_symbol
_atom_type_description
_atom_type_scat_dispersion_real
_atom_type_scat_dispersion_imag
_atom_type_scat_source
C C 0.0033 0.0016 'International Tables Vol C Tables 4.2.6.8 and 6.1.1.4'
H H 0.0000 0.0000 'International Tables Vol C Tables 4.2.6.8 and 6.1.1.4'
N N 0.0061 0.0033 'International Tables Vol C Tables 4.2.6.8 and 6.1.1.4'

loop_
_geom_angle_atom_site_label_1
_geom_angle_atom_site_label_2
_geom_angle_atom_site_label_3
_geom_angle
_geom_angle_site_symmetry_1
_geom_angle_site_symmetry_3
_geom_angle_publ_flag
C6 N1 C2 117.62(12) . . y
N1 C2 N7 114.72(12) . . y
N1 C2 C3 121.21(13) . . y
N7 C2 C3 124.03(13) . . y
C4 C3 C2 119.27(15) . . y
C3 C4 C5 120.00(16) . . y
C6 C5 C4 117.50(16) . . y
N1 C6 C5 124.39(16) . . y
C2 N7 C8 127.31(12) . . y
C13 C8 C9 119.08(13) . . y
C13 C8 N7 118.74(11) . . y
C9 C8 N7 122.13(13) . . y
C10 C9 C8 119.84(14) . . y
C9 C10 C11 120.91(15) . . y
C12 C11 C10 120.19(14) . . y
C11 C12 C13 118.80(13) . . y
C11 C12 C14 120.76(12) . . y
C13 C12 C14 120.39(12) . . y
C8 C13 C12 121.13(13) . . y
C12 C14 C12 114.31(17) 2_755 . y

loop_
_geom_bond_atom_site_label_1
_geom_bond_atom_site_label_2
_geom_bond_distance
_geom_bond_site_symmetry_2
_geom_bond_publ_flag
N1 C6 1.3406(19) . y
N1 C2 1.3407(17) . y
C2 N7 1.3724(17) . y
C2 C3 1.397(2) . y
C3 C4 1.364(2) . y
C4 C5 1.374(2) . y
C5 C6 1.365(2) . y
N7 C8 1.4115(17) . y
C8 C13 1.3892(19) . y
C8 C9 1.3944(19) . y
C9 C10 1.374(2) . y
C10 C11 1.385(2) . y
C11 C12 1.385(2) . y
C12 C13 1.3942(19) . y
C12 C14 1.5181(18) . y
C14 C12 1.5181(18) 2_755 y

loop_
_geom_torsion_atom_site_label_1
_geom_torsion_atom_site_label_2
_geom_torsion_atom_site_label_3
_geom_torsion_atom_site_label_4
_geom_torsion
_geom_torsion_site_symmetry_1
_geom_torsion_site_symmetry_2
_geom_torsion_site_symmetry_3
_geom_torsion_site_symmetry_4
_geom_torsion_publ_flag
C2 N7 C8 C9 -41.1(2) . . . . y
C2 N7 C8 C13 141.73(14) . . . . y
C3 C2 N7 C8 -8.7(2) . . . . y
N1 C2 N7 C8 173.74(13) . . . . y
C13 C12 C14 C12 51.11(10) . . . 2_755 y
C11 C12 C14 C12 -131.35(14) . . . 2_755 y
